data_2217279
loop_
_publ_author_name
'Nanhai Singh'
'Abhinav Kumar'
'Kieran C. Molloy'
'G. Kociok-K\"ohn'

_publ_section_title
;
 Monoclinic modification of
 1,1,3,3,5,5-hexamethyl-<i>cyclo</i>-1,3,5-tristannathiane
;
_journal_coeditor_code SG2203
_journal_issue 1
_journal_name_full 'Acta Crystallographica Section E'
_journal_page_first m115
_journal_page_last m115
_journal_paper_doi 10.1107/S1600536807063829
_journal_volume 64
_journal_year 2008
_chemical_formula_iupac '[Sn3 (C H3)6 S3]'
_chemical_formula_moiety 'C6 H18 S3 Sn3'
_chemical_formula_sum 'C6 H18 S3 Sn3'
_chemical_formula_weight 542.45
_chemical_melting_point 148
_chemical_name_common
;
Tris(dimethyltinsulfide)
;
_chemical_name_systematic
;
1,1,3,3,5,5-hexamethyl-cyclo-1,3,5-tristannathiane
;
_space_group_IT_number 14
_symmetry_cell_setting monoclinic
_symmetry_space_group_name_Hall '-P 2yn'
_symmetry_space_group_name_H-M 'P 1 21/n 1'
_atom_sites_solution_hydrogens geom
_atom_sites_solution_primary direct
_atom_sites_solution_secondary difmap
_audit_creation_method SHELXL-97
_cell_angle_alpha 90.00
_cell_angle_beta 108.7060(10)
_cell_angle_gamma 90.00
_cell_formula_units_Z 8
_cell_length_a 14.8260(10)
_cell_length_b 12.8140(10)
_cell_length_c 17.7440(10)
_cell_measurement_reflns_used 24000
_cell_measurement_temperature 150(2)
_cell_measurement_theta_max 27.485
_cell_measurement_theta_min 2.910
_cell_volume 3192.9(4)
_computing_cell_refinement 'HKL and SCALEPACK (Otwinowski & Minor, 1997)'
_computing_data_collection 'Collect (Nonius, 1997-2000)'
_computing_data_reduction 'DENZO and SCALEPACK  (Otwinowski & Minor, 1997)'
_computing_molecular_graphics 'ORTEP-3 for Windows (Farrugia, 1997)'
_computing_publication_material 'WinGX publication routines (Farrugia, 1999)'
_computing_structure_refinement 'SHELXL97 (Sheldrick, 1997)'
_computing_structure_solution 'SIR97 (Altomare <i>et al.</i>,  1999)'
_diffrn_ambient_temperature 150(2)
_diffrn_measured_fraction_theta_full 0.996
_diffrn_measured_fraction_theta_max 0.996
_diffrn_measurement_device_type 'Nonius KappaCCD'
_diffrn_measurement_method '363 1.6 degree images with \f and\w scans'
_diffrn_radiation_monochromator graphite
_diffrn_radiation_source 'fine-focus sealed tube'
_diffrn_radiation_type MoK\a
_diffrn_radiation_wavelength 0.71073
_diffrn_reflns_av_R_equivalents 0.0463
_diffrn_reflns_av_sigmaI/netI 0.0255
_diffrn_reflns_limit_h_max 20
_diffrn_reflns_limit_h_min -19
_diffrn_reflns_limit_k_max 18
_diffrn_reflns_limit_k_min -17
_diffrn_reflns_limit_l_max 24
_diffrn_reflns_limit_l_min -24
_diffrn_reflns_number 78537
_diffrn_reflns_theta_full 30.06
_diffrn_reflns_theta_max 30.06
_diffrn_reflns_theta_min 3.18
_diffrn_standards_decay_% 0
_diffrn_standards_number 0
_exptl_absorpt_coefficient_mu 5.013
_exptl_absorpt_correction_T_max 0.361
_exptl_absorpt_correction_T_min 0.311
_exptl_absorpt_correction_type multi-scan
_exptl_absorpt_process_details
;
(SORTAV; Blessing 1995)
;
_exptl_crystal_colour yellow
_exptl_crystal_density_diffrn 2.257
_exptl_crystal_density_method 'not measured'
_exptl_crystal_description block
_exptl_crystal_F_000 2016
_exptl_crystal_size_max 0.25
_exptl_crystal_size_mid 0.25
_exptl_crystal_size_min 0.20
_refine_diff_density_max 0.926
_refine_diff_density_min -1.688
_refine_ls_extinction_method none
_refine_ls_goodness_of_fit_ref 1.149
_refine_ls_hydrogen_treatment constr
_refine_ls_matrix_type full
_refine_ls_number_parameters 229
_refine_ls_number_reflns 9326
_refine_ls_number_restraints 0
_refine_ls_restrained_S_all 1.149
_refine_ls_R_factor_all 0.0360
_refine_ls_R_factor_gt 0.0296
_refine_ls_shift/su_max 0.002
_refine_ls_shift/su_mean 0.000
_refine_ls_structure_factor_coef Fsqd
_refine_ls_weighting_details 'calc w=1/[\s^2^(Fo^2^)+(0.0287P)^2^+3.7599P] where P=(Fo^2^+2Fc^2^)/3'
_refine_ls_weighting_scheme calc
_refine_ls_wR_factor_gt 0.0642
_refine_ls_wR_factor_ref 0.0667
_reflns_number_gt 8221
_reflns_number_total 9326
_reflns_threshold_expression >2sigma(I)
_cod_data_source_file sg2203.cif
_cod_data_source_block I
_cod_original_cell_volume 3192.94(4)
_cod_original_sg_symbol_H-M 'P 21/n'
_cod_database_code 2217279
_cod_database_fobs_code 2217279

loop_
_symmetry_equiv_pos_as_xyz
'x, y, z'
'-x+1/2, y+1/2, -z+1/2'
'-x, -y, -z'
'x-1/2, -y-1/2, z-1/2'

loop_
_atom_site_type_symbol
_atom_site_label
_atom_site_fract_x
_atom_site_fract_y
_atom_site_fract_z
_atom_site_U_iso_or_equiv
_atom_site_adp_type
_atom_site_calc_flag
_atom_site_refinement_flags
_atom_site_occupancy
Sn Sn1 0.407801(14) -0.393311(15) 0.330468(12) 0.02220(5) Uani d . 1
Sn Sn2 0.292630(16) -0.244657(15) 0.143631(12) 0.02433(5) Uani d . 1
Sn Sn3 0.260380(14) -0.539580(15) 0.143724(12) 0.02231(5) Uani d . 1
Sn Sn4 0.595000(14) 0.105237(15) 0.215469(13) 0.02279(5) Uani d . 1
Sn Sn5 0.775307(14) 0.255910(15) 0.373674(12) 0.02168(5) Uani d . 1
Sn Sn6 0.784610(16) -0.045519(16) 0.370081(13) 0.02807(5) Uani d . 1
S S1 0.38690(6) -0.21710(6) 0.28053(5) 0.02717(15) Uani d . 1
S S2 0.34811(6) -0.40429(6) 0.10117(5) 0.02742(16) Uani d . 1
S S3 0.26038(5) -0.48569(6) 0.27553(4) 0.02501(14) Uani d . 1
S S4 0.73866(6) 0.00869(6) 0.23204(5) 0.02779(15) Uani d . 1
S S5 0.74693(8) 0.10168(6) 0.44061(5) 0.03455(19) Uani d . 1
S S6 0.63617(6) 0.28120(6) 0.25940(5) 0.02786(15) Uani d . 1
C C1 0.5255(3) -0.4688(3) 0.3101(3) 0.0405(8) Uani d . 1
H H1A 0.5840 -0.4305 0.3374 0.061 Uiso calc R 1
H H1B 0.5160 -0.4705 0.2528 0.061 Uiso calc R 1
H H1C 0.5306 -0.5403 0.3306 0.061 Uiso calc R 1
C C2 0.4245(3) -0.3748(3) 0.4546(2) 0.0427(9) Uani d . 1
H H2A 0.4120 -0.4415 0.4764 0.064 Uiso calc R 1
H H2B 0.3794 -0.3222 0.4609 0.064 Uiso calc R 1
H H2C 0.4896 -0.3522 0.4832 0.064 Uiso calc R 1
C C3 0.1441(2) -0.2544(3) 0.1283(2) 0.0361(8) Uani d . 1
H H3A 0.1203 -0.1853 0.1360 0.054 Uiso calc R 1
H H3B 0.1340 -0.3032 0.1673 0.054 Uiso calc R 1
H H3C 0.1100 -0.2793 0.0744 0.054 Uiso calc R 1
C C4 0.3309(3) -0.1254(3) 0.0757(2) 0.0411(9) Uani d . 1
H H4A 0.2846 -0.1239 0.0220 0.062 Uiso calc R 1
H H4B 0.3945 -0.1398 0.0724 0.062 Uiso calc R 1
H H4C 0.3313 -0.0577 0.1014 0.062 Uiso calc R 1
C C5 0.1159(2) -0.5364(3) 0.06916(19) 0.0285(6) Uani d . 1
H H5A 0.0969 -0.6062 0.0472 0.043 Uiso calc R 1
H H5B 0.1090 -0.4869 0.0256 0.043 Uiso calc R 1
H H5C 0.0753 -0.5146 0.1003 0.043 Uiso calc R 1
C C6 0.3447(2) -0.6776(2) 0.1555(2) 0.0298(6) Uani d . 1
H H6A 0.3090 -0.7375 0.1655 0.045 Uiso calc R 1
H H6B 0.4038 -0.6693 0.2000 0.045 Uiso calc R 1
H H6C 0.3598 -0.6892 0.1063 0.045 Uiso calc R 1
C C7 0.5300(3) 0.1155(3) 0.0895(2) 0.0423(9) Uani d . 1
H H7A 0.5087 0.0461 0.0680 0.063 Uiso calc R 1
H H7B 0.5763 0.1425 0.0655 0.063 Uiso calc R 1
H H7C 0.4751 0.1627 0.0774 0.063 Uiso calc R 1
C C8 0.5078(3) 0.0398(3) 0.2777(3) 0.0429(9) Uani d . 1
H H8A 0.4453 0.0737 0.2603 0.064 Uiso calc R 1
H H8B 0.5379 0.0506 0.3350 0.064 Uiso calc R 1
H H8C 0.5001 -0.0352 0.2665 0.064 Uiso calc R 1
C C9 0.7751(3) 0.3803(2) 0.4535(2) 0.0313(7) Uani d . 1
H H9A 0.7892 0.3526 0.5075 0.047 Uiso calc R 1
H H9B 0.7123 0.4138 0.4371 0.047 Uiso calc R 1
H H9C 0.8236 0.4318 0.4525 0.047 Uiso calc R 1
C C10 0.9028(3) 0.2408(3) 0.3437(2) 0.0364(8) Uani d . 1
H H10A 0.9176 0.3075 0.3233 0.055 Uiso calc R 1
H H10B 0.8942 0.1869 0.3027 0.055 Uiso calc R 1
H H10C 0.9554 0.2209 0.3912 0.055 Uiso calc R 1
C C11 0.6965(3) -0.1716(3) 0.3834(2) 0.0416(9) Uani d . 1
H H11A 0.7122 -0.2347 0.3589 0.062 Uiso calc R 1
H H11B 0.6295 -0.1537 0.3573 0.062 Uiso calc R 1
H H11C 0.7075 -0.1843 0.4401 0.062 Uiso calc R 1
C C12 0.9340(3) -0.0702(3) 0.4128(2) 0.0425(9) Uani d . 1
H H12A 0.9538 -0.0860 0.4698 0.064 Uiso calc R 1
H H12B 0.9667 -0.0072 0.4040 0.064 Uiso calc R 1
H H12C 0.9503 -0.1289 0.3842 0.064 Uiso calc R 1

loop_
_atom_site_aniso_label
_atom_site_aniso_U_11
_atom_site_aniso_U_22
_atom_site_aniso_U_33
_atom_site_aniso_U_12
_atom_site_aniso_U_13
_atom_site_aniso_U_23
Sn1 0.02077(10) 0.02012(10) 0.02404(10) 0.00078(7) 0.00487(8) 0.00072(7)
Sn2 0.02967(11) 0.01939(10) 0.02465(10) 0.00053(7) 0.00974(8) 0.00356(7)
Sn3 0.02227(10) 0.01899(9) 0.02482(10) 0.00015(7) 0.00638(8) -0.00101(7)
Sn4 0.02074(10) 0.02090(10) 0.02697(11) -0.00286(7) 0.00798(8) -0.00433(7)
Sn5 0.02387(10) 0.01951(10) 0.02113(10) 0.00017(7) 0.00645(8) -0.00146(7)
Sn6 0.03327(12) 0.01932(10) 0.02936(11) -0.00007(8) 0.00690(9) 0.00062(8)
S1 0.0324(4) 0.0176(3) 0.0293(4) -0.0025(3) 0.0070(3) -0.0022(3)
S2 0.0326(4) 0.0234(4) 0.0311(4) -0.0020(3) 0.0171(3) -0.0019(3)
S3 0.0253(3) 0.0250(4) 0.0266(3) -0.0048(3) 0.0110(3) -0.0019(3)
S4 0.0304(4) 0.0268(4) 0.0287(4) 0.0056(3) 0.0129(3) -0.0016(3)
S5 0.0580(6) 0.0244(4) 0.0275(4) 0.0035(3) 0.0225(4) 0.0037(3)
S6 0.0296(4) 0.0178(3) 0.0299(4) 0.0010(3) 0.0008(3) 0.0002(3)
C1 0.0286(17) 0.040(2) 0.054(2) 0.0095(15) 0.0137(16) 0.0019(17)
C2 0.053(2) 0.048(2) 0.0230(16) -0.0027(18) 0.0071(16) -0.0010(15)
C3 0.0268(17) 0.0341(18) 0.043(2) 0.0044(13) 0.0058(15) -0.0018(14)
C4 0.064(3) 0.0281(17) 0.040(2) 0.0004(17) 0.0280(19) 0.0102(14)
C5 0.0243(14) 0.0335(16) 0.0260(15) 0.0020(12) 0.0056(12) 0.0023(12)
C6 0.0322(16) 0.0234(14) 0.0351(16) 0.0051(12) 0.0126(13) 0.0015(12)
C7 0.038(2) 0.050(2) 0.0300(18) 0.0039(16) -0.0020(15) -0.0081(15)
C8 0.0358(19) 0.042(2) 0.059(2) -0.0133(16) 0.0270(18) -0.0004(17)
C9 0.0403(18) 0.0248(15) 0.0263(15) 0.0008(13) 0.0071(14) -0.0085(12)
C10 0.0282(17) 0.0370(18) 0.049(2) 0.0013(13) 0.0187(15) 0.0021(15)
C11 0.051(2) 0.0274(17) 0.041(2) -0.0122(16) 0.0082(17) 0.0065(14)
C12 0.0344(19) 0.046(2) 0.039(2) 0.0020(16) -0.0001(15) -0.0160(17)

loop_
_atom_type_symbol
_atom_type_description
_atom_type_scat_dispersion_real
_atom_type_scat_dispersion_imag
_atom_type_scat_source
C C 0.0033 0.0016 'International Tables Vol C Tables 4.2.6.8 and 6.1.1.4'
H H 0.0000 0.0000 'International Tables Vol C Tables 4.2.6.8 and 6.1.1.4'
S S 0.1246 0.1234 'International Tables Vol C Tables 4.2.6.8 and 6.1.1.4'
Sn Sn -0.6537 1.4246 'International Tables Vol C Tables 4.2.6.8 and 6.1.1.4'

loop_
_geom_angle_atom_site_label_1
_geom_angle_atom_site_label_2
_geom_angle_atom_site_label_3
_geom_angle
C1 Sn1 C2 113.19(17)
C1 Sn1 S3 113.37(11)
C2 Sn1 S3 105.13(12)
C1 Sn1 S1 112.33(11)
C2 Sn1 S1 103.44(12)
S3 Sn1 S1 108.66(3)
C4 Sn2 C3 114.88(16)
C4 Sn2 S1 106.94(12)
C3 Sn2 S1 112.25(11)
C4 Sn2 S2 104.57(11)
C3 Sn2 S2 110.58(10)
S1 Sn2 S2 107.06(3)
C5 Sn3 C6 121.18(13)
C5 Sn3 S2 109.01(9)
C6 Sn3 S2 105.44(9)
C5 Sn3 S3 106.35(9)
C6 Sn3 S3 108.70(9)
S2 Sn3 S3 105.12(3)
C8 Sn4 C7 115.01(17)
C8 Sn4 S4 113.41(12)
C7 Sn4 S4 104.21(11)
C8 Sn4 S6 109.64(11)
C7 Sn4 S6 105.33(11)
S4 Sn4 S6 108.75(3)
C10 Sn5 C9 115.11(15)
C10 Sn5 S6 113.04(11)
C9 Sn5 S6 105.97(10)
C10 Sn5 S5 110.93(10)
C9 Sn5 S5 104.36(10)
S6 Sn5 S5 106.72(3)
C12 Sn6 C11 116.90(17)
C12 Sn6 S4 109.05(12)
C11 Sn6 S4 110.17(11)
C12 Sn6 S5 108.57(10)
C11 Sn6 S5 106.29(12)
S4 Sn6 S5 105.18(3)
Sn2 S1 Sn1 101.43(3)
Sn2 S2 Sn3 103.76(3)
Sn1 S3 Sn3 104.42(3)
Sn4 S4 Sn6 102.86(3)
Sn5 S5 Sn6 106.13(3)
Sn4 S6 Sn5 101.96(3)
Sn1 C1 H1A 109.5
Sn1 C1 H1B 109.5
H1A C1 H1B 109.5
Sn1 C1 H1C 109.5
H1A C1 H1C 109.5
H1B C1 H1C 109.5
Sn1 C2 H2A 109.5
Sn1 C2 H2B 109.5
H2A C2 H2B 109.5
Sn1 C2 H2C 109.5
H2A C2 H2C 109.5
H2B C2 H2C 109.5
Sn2 C3 H3A 109.5
Sn2 C3 H3B 109.5
H3A C3 H3B 109.5
Sn2 C3 H3C 109.5
H3A C3 H3C 109.5
H3B C3 H3C 109.5
Sn2 C4 H4A 109.5
Sn2 C4 H4B 109.5
H4A C4 H4B 109.5
Sn2 C4 H4C 109.5
H4A C4 H4C 109.5
H4B C4 H4C 109.5
Sn3 C5 H5A 109.5
Sn3 C5 H5B 109.5
H5A C5 H5B 109.5
Sn3 C5 H5C 109.5
H5A C5 H5C 109.5
H5B C5 H5C 109.5
Sn3 C6 H6A 109.5
Sn3 C6 H6B 109.5
H6A C6 H6B 109.5
Sn3 C6 H6C 109.5
H6A C6 H6C 109.5
H6B C6 H6C 109.5
Sn4 C7 H7A 109.5
Sn4 C7 H7B 109.5
H7A C7 H7B 109.5
Sn4 C7 H7C 109.5
H7A C7 H7C 109.5
H7B C7 H7C 109.5
Sn4 C8 H8A 109.5
Sn4 C8 H8B 109.5
H8A C8 H8B 109.5
Sn4 C8 H8C 109.5
H8A C8 H8C 109.5
H8B C8 H8C 109.5
Sn5 C9 H9A 109.5
Sn5 C9 H9B 109.5
H9A C9 H9B 109.5
Sn5 C9 H9C 109.5
H9A C9 H9C 109.5
H9B C9 H9C 109.5
Sn5 C10 H10A 109.5
Sn5 C10 H10B 109.5
H10A C10 H10B 109.5
Sn5 C10 H10C 109.5
H10A C10 H10C 109.5
H10B C10 H10C 109.5
Sn6 C11 H11A 109.5
Sn6 C11 H11B 109.5
H11A C11 H11B 109.5
Sn6 C11 H11C 109.5
H11A C11 H11C 109.5
H11B C11 H11C 109.5
Sn6 C12 H12A 109.5
Sn6 C12 H12B 109.5
H12A C12 H12B 109.5
Sn6 C12 H12C 109.5
H12A C12 H12C 109.5
H12B C12 H12C 109.5

loop_
_geom_bond_atom_site_label_1
_geom_bond_atom_site_label_2
_geom_bond_distance
Sn1 C1 2.125(3)
Sn1 C2 2.149(4)
Sn1 S3 2.4005(8)
Sn1 S1 2.4090(8)
Sn2 C4 2.133(3)
Sn2 C3 2.133(4)
Sn2 S1 2.4086(8)
Sn2 S2 2.4136(8)
Sn3 C5 2.126(3)
Sn3 C6 2.136(3)
Sn3 S2 2.4284(8)
Sn3 S3 2.4386(8)
Sn4 C8 2.123(3)
Sn4 C7 2.135(4)
Sn4 S4 2.3982(8)
Sn4 S6 2.3999(8)
Sn5 C10 2.131(3)
Sn5 C9 2.133(3)
Sn5 S6 2.4060(8)
Sn5 S5 2.4112(8)
Sn6 C12 2.121(4)
Sn6 C11 2.138(3)
Sn6 S4 2.4240(8)
Sn6 S5 2.4259(8)
C1 H1A 0.9800
C1 H1B 0.9800
C1 H1C 0.9800
C2 H2A 0.9800
C2 H2B 0.9800
C2 H2C 0.9800
C3 H3A 0.9800
C3 H3B 0.9800
C3 H3C 0.9800
C4 H4A 0.9800
C4 H4B 0.9800
C4 H4C 0.9800
C5 H5A 0.9800
C5 H5B 0.9800
C5 H5C 0.9800
C6 H6A 0.9800
C6 H6B 0.9800
C6 H6C 0.9800
C7 H7A 0.9800
C7 H7B 0.9800
C7 H7C 0.9800
C8 H8A 0.9800
C8 H8B 0.9800
C8 H8C 0.9800
C9 H9A 0.9800
C9 H9B 0.9800
C9 H9C 0.9800
C10 H10A 0.9800
C10 H10B 0.9800
C10 H10C 0.9800
C11 H11A 0.9800
C11 H11B 0.9800
C11 H11C 0.9800
C12 H12A 0.9800
C12 H12B 0.9800
C12 H12C 0.9800

loop_
_cod_related_entry_id
_cod_related_entry_database
_cod_related_entry_code
1 ChemSpider 17616642
